data_7052020
loop_
_publ_author_name
'Budzisz, Elzbieta'
'Lorenz, Ingo-Peter'
'Mayer, Peter'
'Paneth, Piotr'
'Szatkowski, Lukasz'
'Krajewska, Urszula'
'Rozalski, Marek'
'Miernicka, Magdalena'

_publ_section_title
;
 Synthesis, crystal structure, theoretical calculation and cytotoxic
 effect of new Pt(ii), Pd(ii) and Cu(ii) complexes with
 pyridine-pyrazoles derivatives
;
_journal_issue 12
_journal_name_full 'New Journal of Chemistry'
_journal_page_first 2238
_journal_paper_doi 10.1039/b808301k
_journal_volume 32
_journal_year 2008
_chemical_formula_moiety '2(C16 H11 Cl2 Cu N3 O2)'
_chemical_formula_sum 'C32 H22 Cl4 Cu2 N6 O4'
_chemical_formula_weight 823.458
_space_group_IT_number 2
_symmetry_cell_setting triclinic
_symmetry_Int_Tables_number 2
_symmetry_space_group_name_Hall '-P 1'
_symmetry_space_group_name_H-M 'P -1'
_atom_sites_solution_hydrogens geom
_atom_sites_solution_primary direct
_atom_sites_solution_secondary difmap
_audit_block_code Cu_Cl2_C16H11N3O2_jn367_lorenz
_audit_creation_date 14-Sep-05
_audit_creation_method 'form98_non/compatible with shelxl97-2'
_audit_update_record 13-Jun-08
_cell_angle_alpha 83.019(2)
_cell_angle_beta 87.266(2)
_cell_angle_gamma 70.3459(16)
_cell_formula_units_Z 1
_cell_length_a 8.4188(4)
_cell_length_b 9.2762(4)
_cell_length_c 10.6495(5)
_cell_measurement_reflns_used 9300
_cell_measurement_temperature 200(2)
_cell_measurement_theta_max 27.485
_cell_measurement_theta_min 3.134
_cell_volume 777.39(6)
_computing_cell_refinement 'HKL Scalepack (Otwinowski & Minor 1997)'
_computing_data_collection 'Collect (Nonius BV, 1997-2000)'
_computing_data_reduction 'HKL Denzo and Scalepack (Otwinowski & Minor 1997)'
_computing_structure_refinement 'SHELXL-97 (G. M. Sheldrick. University of G\"ottingen, 97-2 version)'
_computing_structure_solution
;
A. Altomare, M. C. Burla, M. Camalli, G. L. Cascarano, C. Giacovazzo, A.
Guagliardi, A. G. G. Moliterni, G. Polidori, R. Spagna: SIR97: a new tool for
crystal structure determination and refinement; J. Appl. Crystallogr. 1999,
32, 115-119.
;
_diffrn_ambient_temperature 200(2)
_diffrn_detector_area_resol_mean 9
_diffrn_measured_fraction_theta_full 0.996
_diffrn_measured_fraction_theta_max 0.996
_diffrn_measurement_device '95mm CCD camera on \k-goniostat'
_diffrn_measurement_device_type KappaCCD
_diffrn_measurement_method phi/omega-scan
_diffrn_orient_matrix_type 'by Nonius Collect from scalepack cell'
_diffrn_orient_matrix_UB_11 0.0188709
_diffrn_orient_matrix_UB_12 0.0837573
_diffrn_orient_matrix_UB_13 -0.0608797
_diffrn_orient_matrix_UB_21 -0.1244904
_diffrn_orient_matrix_UB_22 0.0478345
_diffrn_orient_matrix_UB_23 -0.0128013
_diffrn_orient_matrix_UB_31 -0.0074613
_diffrn_orient_matrix_UB_32 0.0629864
_diffrn_orient_matrix_UB_33 0.0712733
_diffrn_radiation_collimation 0.20
_diffrn_radiation_monochromator graphite
_diffrn_radiation_source 'rotating anode'
_diffrn_radiation_type MoK\a
_diffrn_radiation_wavelength 0.71073
_diffrn_reflns_av_R_equivalents 0.0846
_diffrn_reflns_av_sigmaI/netI 0.0687
_diffrn_reflns_limit_h_max 10
_diffrn_reflns_limit_h_min -10
_diffrn_reflns_limit_k_max 11
_diffrn_reflns_limit_k_min -11
_diffrn_reflns_limit_l_max 12
_diffrn_reflns_limit_l_min -12
_diffrn_reflns_number 9991
_diffrn_reflns_theta_full 25.00
_diffrn_reflns_theta_max 25.00
_diffrn_reflns_theta_min 3.20
_diffrn_source_current 45.00
_diffrn_source_power 2.250
_diffrn_source_type 'FR 591 generator'
_diffrn_source_voltage 50.00
_exptl_absorpt_coefficient_mu 1.762
_exptl_absorpt_correction_T_max 0.9592
_exptl_absorpt_correction_T_min 0.8707
_exptl_absorpt_correction_type numerical
_exptl_absorpt_process_details
;
Crystal faces optimized with XShape, rev. 1.02, STOE (Darmstadt, Germany)
Absorption correction with XRed, rev 1.09, STOE (Darmstadt, Germany)
;
_exptl_crystal_colour green
_exptl_crystal_density_diffrn 1.75897(14)
_exptl_crystal_density_method 'not measured'
_exptl_crystal_description platelet
_exptl_crystal_F_000 414
_exptl_crystal_size_max 0.06
_exptl_crystal_size_mid 0.04
_exptl_crystal_size_min 0.02
_refine_diff_density_max 0.446
_refine_diff_density_min -0.504
_refine_diff_density_rms 0.098
_refine_ls_extinction_method none
_refine_ls_goodness_of_fit_ref 1.051
_refine_ls_hydrogen_treatment constr
_refine_ls_matrix_type full
_refine_ls_number_parameters 218
_refine_ls_number_reflns 2716
_refine_ls_number_restraints 0
_refine_ls_restrained_S_all 1.051
_refine_ls_R_factor_all 0.0589
_refine_ls_R_factor_gt 0.0397
_refine_ls_shift/su_max 0.000
_refine_ls_shift/su_mean 0.000
_refine_ls_structure_factor_coef Fsqd
_refine_ls_weighting_details 'calc w=1/[\s^2^(Fo^2^)+(0.0400P)^2^+0.1154P] where P=(Fo^2^+2Fc^2^)/3'
_refine_ls_weighting_scheme calc
_refine_ls_wR_factor_gt 0.0898
_refine_ls_wR_factor_ref 0.0956
_reflns_number_gt 2156
_reflns_number_total 2716
_reflns_threshold_expression >2sigma(I)
_cod_data_source_file b808301k.txt
_cod_data_source_block jn367
_cod_database_code 7052020

loop_
_symmetry_equiv_pos_as_xyz
'x, y, z'
'-x, -y, -z'

loop_
_atom_site_label
_atom_site_type_symbol
_atom_site_fract_x
_atom_site_fract_y
_atom_site_fract_z
_atom_site_U_iso_or_equiv
_atom_site_adp_type
_atom_site_occupancy
_atom_site_symmetry_multiplicity
_atom_site_calc_flag
_atom_site_refinement_flags
_atom_site_disorder_assembly
_atom_site_disorder_group
Cu Cu 0.08496(5) 0.09666(4) 0.88072(4) 0.02631(16) Uani 1 1 d . . .
Cl1 Cl 0.34674(11) -0.07280(10) 0.86292(9) 0.0365(3) Uani 1 1 d . . .
Cl2 Cl -0.04305(12) -0.07612(10) 0.86821(9) 0.0332(2) Uani 1 1 d . . .
O1 O -0.4499(3) 0.7043(3) 0.5561(2) 0.0327(6) Uani 1 1 d . . .
O2 O -0.5947(3) 0.5507(3) 0.6232(3) 0.0397(7) Uani 1 1 d . . .
N1 N -0.0549(3) 0.4050(3) 0.7644(3) 0.0218(6) Uani 1 1 d . . .
N2 N -0.1157(3) 0.2846(3) 0.8043(3) 0.0233(6) Uani 1 1 d . . .
N3 N 0.1688(3) 0.2710(3) 0.8955(3) 0.0246(6) Uani 1 1 d . . .
C1 C 0.2924(4) 0.2632(4) 0.9736(3) 0.0287(8) Uani 1 1 d . . .
H1 H 0.3563 0.1658 1.0156 0.034 Uiso 1 1 calc R . .
C2 C 0.3297(4) 0.3921(4) 0.9949(3) 0.0303(8) Uani 1 1 d . . .
H2 H 0.4183 0.3834 1.0505 0.036 Uiso 1 1 calc R . .
C3 C 0.2366(4) 0.5338(4) 0.9343(3) 0.0265(8) Uani 1 1 d . . .
H3 H 0.2616 0.6237 0.9464 0.032 Uiso 1 1 calc R . .
C4 C 0.1063(4) 0.5432(4) 0.8555(3) 0.0258(8) Uani 1 1 d . . .
H4 H 0.0374 0.6396 0.8150 0.031 Uiso 1 1 calc R . .
C5 C 0.0800(4) 0.4093(4) 0.8380(3) 0.0214(7) Uani 1 1 d . . .
C6 C -0.2686(4) 0.3236(4) 0.7543(3) 0.0256(8) Uani 1 1 d . . .
C7 C -0.3078(4) 0.4711(4) 0.6832(3) 0.0242(8) Uani 1 1 d . . .
C8 C -0.1675(4) 0.5158(4) 0.6865(3) 0.0223(7) Uani 1 1 d . . .
C9 C -0.3731(5) 0.2223(4) 0.7690(4) 0.0339(9) Uani 1 1 d . . .
H9A H -0.3340 0.1448 0.7093 0.051 Uiso 1 1 calc R . .
H9B H -0.4912 0.2842 0.7517 0.051 Uiso 1 1 calc R . .
H9C H -0.3632 0.1707 0.8556 0.051 Uiso 1 1 calc R . .
C10 C -0.1524(4) 0.6471(4) 0.6063(3) 0.0227(7) Uani 1 1 d . . .
C11 C -0.0056(4) 0.6839(4) 0.5762(3) 0.0262(8) Uani 1 1 d . . .
H11 H 0.0980 0.6209 0.6146 0.031 Uiso 1 1 calc R . .
C12 C -0.0094(5) 0.8095(4) 0.4921(3) 0.0311(8) Uani 1 1 d . . .
H12 H 0.0906 0.8342 0.4738 0.037 Uiso 1 1 calc R . .
C13 C -0.1603(5) 0.9007(4) 0.4335(4) 0.0353(9) Uani 1 1 d . . .
H13 H -0.1636 0.9895 0.3775 0.042 Uiso 1 1 calc R . .
C14 C -0.3032(5) 0.8634(4) 0.4559(4) 0.0337(9) Uani 1 1 d . . .
H14 H -0.4046 0.9240 0.4133 0.040 Uiso 1 1 calc R . .
C15 C -0.3006(4) 0.7369(4) 0.5412(3) 0.0287(8) Uani 1 1 d . . .
C16 C -0.4607(5) 0.5704(4) 0.6209(3) 0.0300(8) Uani 1 1 d . . .

loop_
_atom_site_aniso_label
_atom_site_aniso_U_11
_atom_site_aniso_U_22
_atom_site_aniso_U_33
_atom_site_aniso_U_23
_atom_site_aniso_U_13
_atom_site_aniso_U_12
Cu 0.0296(3) 0.0170(2) 0.0313(3) 0.00173(18) -0.00521(19) -0.00714(18)
Cl1 0.0345(5) 0.0263(5) 0.0404(5) -0.0009(4) -0.0109(4) 0.0011(4)
Cl2 0.0462(6) 0.0219(4) 0.0349(5) -0.0018(4) -0.0015(4) -0.0160(4)
O1 0.0259(14) 0.0288(14) 0.0392(15) 0.0047(12) -0.0097(11) -0.0053(11)
O2 0.0228(15) 0.0514(17) 0.0442(16) 0.0007(14) -0.0062(12) -0.0125(13)
N1 0.0195(15) 0.0186(14) 0.0274(15) 0.0008(12) -0.0059(12) -0.0070(12)
N2 0.0253(16) 0.0216(15) 0.0251(16) -0.0016(12) -0.0022(13) -0.0107(12)
N3 0.0250(16) 0.0188(15) 0.0281(16) 0.0032(13) -0.0068(13) -0.0057(12)
C1 0.0230(19) 0.0257(19) 0.034(2) 0.0068(16) -0.0088(16) -0.0054(15)
C2 0.025(2) 0.033(2) 0.032(2) -0.0035(17) -0.0074(16) -0.0077(16)
C3 0.0256(19) 0.0258(19) 0.031(2) -0.0021(16) -0.0001(16) -0.0121(16)
C4 0.0270(19) 0.0185(17) 0.0297(19) 0.0005(15) -0.0043(15) -0.0052(14)
C5 0.0207(18) 0.0219(18) 0.0215(17) -0.0010(15) -0.0002(14) -0.0076(14)
C6 0.025(2) 0.0256(19) 0.0258(19) -0.0031(16) -0.0009(15) -0.0084(15)
C7 0.0233(19) 0.0239(18) 0.0248(19) -0.0021(15) -0.0023(15) -0.0071(15)
C8 0.0225(19) 0.0197(17) 0.0215(18) -0.0007(15) -0.0035(14) -0.0031(14)
C9 0.032(2) 0.034(2) 0.037(2) 0.0051(18) -0.0072(17) -0.0160(17)
C10 0.0256(19) 0.0193(17) 0.0215(18) -0.0011(14) -0.0023(14) -0.0054(14)
C11 0.027(2) 0.0258(19) 0.0237(18) -0.0016(16) -0.0036(15) -0.0063(15)
C12 0.040(2) 0.031(2) 0.0262(19) -0.0032(17) 0.0021(17) -0.0175(18)
C13 0.052(3) 0.027(2) 0.026(2) 0.0050(16) -0.0049(18) -0.0139(18)
C14 0.039(2) 0.026(2) 0.031(2) 0.0022(17) -0.0114(17) -0.0039(17)
C15 0.031(2) 0.0253(19) 0.028(2) -0.0035(16) -0.0042(16) -0.0058(16)
C16 0.028(2) 0.032(2) 0.028(2) -0.0033(17) -0.0020(16) -0.0071(17)

loop_
_atom_type_symbol
_atom_type_description
_atom_type_scat_dispersion_real
_atom_type_scat_dispersion_imag
_atom_type_scat_source
C C 0.0033 0.0016 'International Tables Vol C Tables 4.2.6.8 and 6.1.1.4'
H H 0.0000 0.0000 'International Tables Vol C Tables 4.2.6.8 and 6.1.1.4'
N N 0.0061 0.0033 'International Tables Vol C Tables 4.2.6.8 and 6.1.1.4'
O O 0.0106 0.0060 'International Tables Vol C Tables 4.2.6.8 and 6.1.1.4'
Cl Cl 0.1484 0.1585 'International Tables Vol C Tables 4.2.6.8 and 6.1.1.4'
Cu Cu 0.3201 1.2651 'International Tables Vol C Tables 4.2.6.8 and 6.1.1.4'

loop_
_exptl_crystal_face_index_h
_exptl_crystal_face_index_k
_exptl_crystal_face_index_l
_exptl_crystal_face_perp_dist
? ? ? ?

loop_
_geom_angle_atom_site_label_1
_geom_angle_atom_site_label_2
_geom_angle_atom_site_label_3
_geom_angle
_geom_angle_site_symmetry_1
_geom_angle_site_symmetry_3
_geom_angle_publ_flag
N3 Cu N2 78.54(10) . . ?
N3 Cu Cl2 172.34(8) . . ?
N2 Cu Cl2 94.97(8) . . ?
N3 Cu Cl1 93.18(8) . . ?
N2 Cu Cl1 150.21(8) . . ?
Cl2 Cu Cl1 94.46(4) . . ?
N3 Cu Cl2 87.45(8) . 2_557 ?
N2 Cu Cl2 106.95(8) . 2_557 ?
Cl2 Cu Cl2 90.62(3) . 2_557 ?
Cl1 Cu Cl2 101.14(3) . 2_557 ?
Cu Cl2 Cu 89.38(3) . 2_557 ?
C16 O1 C15 123.2(3) . . ?
C8 N1 N2 110.7(2) . . ?
C8 N1 C5 131.8(3) . . ?
N2 N1 C5 114.6(2) . . ?
C6 N2 N1 106.5(3) . . ?
C6 N2 Cu 143.0(2) . . ?
N1 N2 Cu 108.20(18) . . ?
C5 N3 C1 117.9(3) . . ?
C5 N3 Cu 117.4(2) . . ?
C1 N3 Cu 124.0(2) . . ?
N3 C1 C2 122.0(3) . . ?
N3 C1 H1 119.0 . . ?
C2 C1 H1 119.0 . . ?
C1 C2 C3 119.1(3) . . ?
C1 C2 H2 120.5 . . ?
C3 C2 H2 120.5 . . ?
C2 C3 C4 119.1(3) . . ?
C2 C3 H3 120.4 . . ?
C4 C3 H3 120.4 . . ?
C5 C4 C3 117.9(3) . . ?
C5 C4 H4 121.1 . . ?
C3 C4 H4 121.1 . . ?
N3 C5 C4 123.9(3) . . ?
N3 C5 N1 112.9(3) . . ?
C4 C5 N1 123.0(3) . . ?
N2 C6 C7 109.2(3) . . ?
N2 C6 C9 123.5(3) . . ?
C7 C6 C9 127.2(3) . . ?
C8 C7 C6 107.0(3) . . ?
C8 C7 C16 121.6(3) . . ?
C6 C7 C16 131.3(3) . . ?
N1 C8 C7 106.4(3) . . ?
N1 C8 C10 131.5(3) . . ?
C7 C8 C10 121.6(3) . . ?
C6 C9 H9A 109.5 . . ?
C6 C9 H9B 109.5 . . ?
H9A C9 H9B 109.5 . . ?
C6 C9 H9C 109.5 . . ?
H9A C9 H9C 109.5 . . ?
H9B C9 H9C 109.5 . . ?
C11 C10 C15 117.7(3) . . ?
C11 C10 C8 127.6(3) . . ?
C15 C10 C8 114.2(3) . . ?
C12 C11 C10 121.0(3) . . ?
C12 C11 H11 119.5 . . ?
C10 C11 H11 119.5 . . ?
C11 C12 C13 119.8(3) . . ?
C11 C12 H12 120.1 . . ?
C13 C12 H12 120.1 . . ?
C14 C13 C12 120.5(3) . . ?
C14 C13 H13 119.7 . . ?
C12 C13 H13 119.7 . . ?
C13 C14 C15 120.0(3) . . ?
C13 C14 H14 120.0 . . ?
C15 C14 H14 120.0 . . ?
O1 C15 C14 116.4(3) . . ?
O1 C15 C10 122.8(3) . . ?
C14 C15 C10 120.8(3) . . ?
O2 C16 O1 117.7(3) . . ?
O2 C16 C7 127.3(3) . . ?
O1 C16 C7 115.0(3) . . ?

loop_
_geom_bond_atom_site_label_1
_geom_bond_atom_site_label_2
_geom_bond_distance
_geom_bond_site_symmetry_2
_geom_bond_publ_flag
Cu N3 1.995(3) . ?
Cu N2 2.088(3) . ?
Cu Cl2 2.2306(9) . ?
Cu Cl1 2.2508(10) . ?
Cu Cl2 2.6724(10) 2_557 ?
Cl2 Cu 2.6724(10) 2_557 ?
O1 C16 1.374(4) . ?
O1 C15 1.387(4) . ?
O2 C16 1.201(4) . ?
N1 C8 1.362(4) . ?
N1 N2 1.393(4) . ?
N1 C5 1.424(4) . ?
N2 C6 1.333(4) . ?
N3 C5 1.337(4) . ?
N3 C1 1.340(4) . ?
C1 C2 1.380(5) . ?
C1 H1 0.9500 . ?
C2 C3 1.382(5) . ?
C2 H2 0.9500 . ?
C3 C4 1.386(5) . ?
C3 H3 0.9500 . ?
C4 C5 1.368(5) . ?
C4 H4 0.9500 . ?
C6 C7 1.422(5) . ?
C6 C9 1.480(5) . ?
C7 C8 1.381(5) . ?
C7 C16 1.443(5) . ?
C8 C10 1.439(5) . ?
C9 H9A 0.9800 . ?
C9 H9B 0.9800 . ?
C9 H9C 0.9800 . ?
C10 C11 1.401(5) . ?
C10 C15 1.406(5) . ?
C11 C12 1.373(5) . ?
C11 H11 0.9500 . ?
C12 C13 1.395(5) . ?
C12 H12 0.9500 . ?
C13 C14 1.362(5) . ?
C13 H13 0.9500 . ?
C14 C15 1.388(5) . ?
C14 H14 0.9500 . ?

loop_
_geom_contact_atom_site_label_1
_geom_contact_atom_site_label_2
_geom_contact_distance
_geom_contact_site_symmetry_1
_geom_contact_site_symmetry_2
_geom_contact_publ_flag
? ? ? ? ? ?

loop_
_geom_hbond_atom_site_label_D
_geom_hbond_atom_site_label_H
_geom_hbond_atom_site_label_A
_geom_hbond_distance_DH
_geom_hbond_distance_HA
_geom_hbond_distance_DA
_geom_hbond_angle_DHA
_geom_hbond_site_symmetry_A
_geom_hbond_publ_flag
? ? ? ? ? ? ? ? ?

loop_
_geom_torsion_atom_site_label_1
_geom_torsion_atom_site_label_2
_geom_torsion_atom_site_label_3
_geom_torsion_atom_site_label_4
_geom_torsion
_geom_torsion_site_symmetry_1
_geom_torsion_site_symmetry_2
_geom_torsion_site_symmetry_3
_geom_torsion_site_symmetry_4
_geom_torsion_publ_flag
N3 Cu Cl2 Cu -75.3(6) . . . 2_557 ?
N2 Cu Cl2 Cu -107.07(8) . . . 2_557 ?
Cl1 Cu Cl2 Cu 101.22(3) . . . 2_557 ?
Cl2 Cu Cl2 Cu 0.0 2_557 . . 2_557 ?
C8 N1 N2 C6 -2.0(3) . . . . ?
C5 N1 N2 C6 161.0(3) . . . . ?
C8 N1 N2 Cu 164.9(2) . . . . ?
C5 N1 N2 Cu -32.1(3) . . . . ?
N3 Cu N2 C6 -179.2(4) . . . . ?
Cl2 Cu N2 C6 -3.3(4) . . . . ?
Cl1 Cu N2 C6 104.7(4) . . . . ?
Cl2 Cu N2 C6 -95.5(4) 2_557 . . . ?
N3 Cu N2 N1 21.89(19) . . . . ?
Cl2 Cu N2 N1 -162.22(18) . . . . ?
Cl1 Cu N2 N1 -54.2(3) . . . . ?
Cl2 Cu N2 N1 105.62(18) 2_557 . . . ?
N2 Cu N3 C5 -9.4(2) . . . . ?
Cl2 Cu N3 C5 -41.8(8) . . . . ?
Cl1 Cu N3 C5 141.7(2) . . . . ?
Cl2 Cu N3 C5 -117.3(2) 2_557 . . . ?
N2 Cu N3 C1 160.6(3) . . . . ?
Cl2 Cu N3 C1 128.2(6) . . . . ?
Cl1 Cu N3 C1 -48.3(3) . . . . ?
Cl2 Cu N3 C1 52.7(3) 2_557 . . . ?
C5 N3 C1 C2 -0.3(5) . . . . ?
Cu N3 C1 C2 -170.2(3) . . . . ?
N3 C1 C2 C3 0.2(5) . . . . ?
C1 C2 C3 C4 1.1(5) . . . . ?
C2 C3 C4 C5 -2.3(5) . . . . ?
C1 N3 C5 C4 -1.0(5) . . . . ?
Cu N3 C5 C4 169.6(3) . . . . ?
C1 N3 C5 N1 -175.9(3) . . . . ?
Cu N3 C5 N1 -5.4(4) . . . . ?
C3 C4 C5 N3 2.4(5) . . . . ?
C3 C4 C5 N1 176.8(3) . . . . ?
C8 N1 C5 N3 -175.7(3) . . . . ?
N2 N1 C5 N3 25.8(4) . . . . ?
C8 N1 C5 C4 9.4(5) . . . . ?
N2 N1 C5 C4 -149.2(3) . . . . ?
N1 N2 C6 C7 -0.9(4) . . . . ?
Cu N2 C6 C7 -160.0(3) . . . . ?
N1 N2 C6 C9 176.9(3) . . . . ?
Cu N2 C6 C9 17.8(6) . . . . ?
N2 C6 C7 C8 3.4(4) . . . . ?
C9 C6 C7 C8 -174.3(3) . . . . ?
N2 C6 C7 C16 -173.6(3) . . . . ?
C9 C6 C7 C16 8.8(6) . . . . ?
N2 N1 C8 C7 4.1(3) . . . . ?
C5 N1 C8 C7 -155.1(3) . . . . ?
N2 N1 C8 C10 -168.5(3) . . . . ?
C5 N1 C8 C10 32.4(6) . . . . ?
C6 C7 C8 N1 -4.5(4) . . . . ?
C16 C7 C8 N1 172.8(3) . . . . ?
C6 C7 C8 C10 169.0(3) . . . . ?
C16 C7 C8 C10 -13.7(5) . . . . ?
N1 C8 C10 C11 8.7(6) . . . . ?
C7 C8 C10 C11 -162.9(3) . . . . ?
N1 C8 C10 C15 -179.0(3) . . . . ?
C7 C8 C10 C15 9.4(4) . . . . ?
C15 C10 C11 C12 4.2(5) . . . . ?
C8 C10 C11 C12 176.3(3) . . . . ?
C10 C11 C12 C13 -1.2(5) . . . . ?
C11 C12 C13 C14 -2.1(5) . . . . ?
C12 C13 C14 C15 2.3(5) . . . . ?
C16 O1 C15 C14 169.4(3) . . . . ?
C16 O1 C15 C10 -9.7(5) . . . . ?
C13 C14 C15 O1 -178.3(3) . . . . ?
C13 C14 C15 C10 0.8(5) . . . . ?
C11 C10 C15 O1 175.0(3) . . . . ?
C8 C10 C15 O1 1.9(5) . . . . ?
C11 C10 C15 C14 -4.0(5) . . . . ?
C8 C10 C15 C14 -177.1(3) . . . . ?
C15 O1 C16 O2 -176.7(3) . . . . ?
C15 O1 C16 C7 5.5(4) . . . . ?
C8 C7 C16 O2 -171.7(4) . . . . ?
C6 C7 C16 O2 4.9(6) . . . . ?
C8 C7 C16 O1 5.9(5) . . . . ?
C6 C7 C16 O1 -177.5(3) . . . . ?

loop_
_reflns_scale_group_code
_reflns_scale_meas_F
1 1.0
